data_7246022
loop_
_publ_author_name
'Li, Zilong'
'Ma, Yanping'
'Liu, Tian'
'Zhang, Qiuyue'
'Solan, Gregory A.'
'Liang, Tongling'
'Sun, Wen-Hua'

_publ_section_title
;
 Exploring fluoride effects in sterically enhanced cobalt ethylene
 polymerisation catalysts; a combined experimental and DFT study.
;
_journal_issue 1
_journal_name_full 'RSC advances'
_journal_page_first 14
_journal_page_last 24
_journal_paper_doi 10.1039/d2ra05806e
_journal_volume 13
_journal_year 2022
_chemical_formula_moiety 'C51 H45 Cl2 Co F2 N3, C H2 Cl2'
_chemical_formula_sum 'C52 H47 Cl4 Co F2 N3'
_chemical_formula_weight 952.65
_space_group_crystal_system monoclinic
_space_group_IT_number 9
_space_group_name_Hall 'C -2yc'
_space_group_name_H-M_alt 'C 1 c 1'
_atom_sites_solution_hydrogens geom
_atom_sites_solution_primary iterative
_audit_creation_date 2021-07-05
_audit_creation_method
;
Olex2 1.3
(compiled 2020.11.12 svn.r5f609507 for OlexSys, GUI svn.r6272)
;
_audit_update_record
;
2022-08-16 deposited with the CCDC.	2022-11-28 downloaded from the CCDC.
;
_cell_angle_alpha 90
_cell_angle_beta 125.0950(10)
_cell_angle_gamma 90
_cell_formula_units_Z 4
_cell_length_a 23.8272(3)
_cell_length_b 14.5493(2)
_cell_length_c 16.0514(2)
_cell_measurement_reflns_used 12151
_cell_measurement_temperature 170.00(11)
_cell_measurement_theta_max 74.5360
_cell_measurement_theta_min 3.7570
_cell_volume 4552.89(12)
_computing_cell_refinement 'CrysAlisPro 1.171.40.67a (Rigaku OD, 2019)'
_computing_data_collection 'CrysAlisPro 1.171.40.67a (Rigaku OD, 2019)'
_computing_data_reduction 'CrysAlisPro 1.171.40.67a (Rigaku OD, 2019)'
_computing_molecular_graphics 'Olex2 1.3 (Dolomanov et al., 2009)'
_computing_publication_material 'Olex2 1.3 (Dolomanov et al., 2009)'
_computing_structure_refinement 'SHELXL 2018/3 (Sheldrick, 2015)'
_computing_structure_solution 'olex2.solve 1.3 (Bourhis et al., 2015)'
_diffrn_ambient_environment N~2~
_diffrn_ambient_temperature 170.00(11)
_diffrn_detector 'Hybrid Pixel Array Detector'
_diffrn_detector_area_resol_mean 10.0000
_diffrn_detector_type HyPix
_diffrn_measured_fraction_theta_full 0.998
_diffrn_measured_fraction_theta_max 0.965
_diffrn_measurement_details
;
List of Runs (angles in degrees, time in seconds):

  # Type    Start    End  Width  t~exp~   \w     \q     \k     \f   Frames
#--------------------------------------------------------------------------
  1  \w    -48.00  24.00   0.50    0.06    --  -47.20  46.00-125.00  144
  2  \w    -77.00 -52.00   0.50    0.06    --  -47.20 -46.00  85.00   50
  3  \w     56.00 102.00   0.50    0.06    --   47.20  46.00-125.00   92
  4  \w    -18.00  48.00   0.50    0.06    --   47.20 -46.00  85.00  132
  5  \w   -127.00-102.00   0.50    0.26    --  -99.00 -46.00  85.00   50
  6  \w     91.00 168.00   0.50    0.26    --  103.25  46.00-125.00  154
  7  \w    -22.00  26.00   0.50    0.06    --  -47.20  19.00 -30.00   96
  8  \w   -120.00 -75.00   0.50    0.06    --  -47.20-125.00-180.00   90
  9  \w    -20.00   6.00   0.50    0.06    --   47.20 -19.00 -90.00   52
 10  \w    -62.00 -29.00   0.50    0.26    --  -99.00  61.00 -90.00   66
 11  \w    -60.00 -26.00   0.50    0.26    --  -99.00  61.00  90.00   68
 12  \w    -88.00 -31.00   0.50    0.26    --  -99.00  77.00-180.00  114
 13  \w    -64.00 -26.00   0.50    0.26    --  -99.00  61.00  60.00   76
 14  \w    -67.00 -32.00   0.50    0.26    --  -99.00  61.00 150.00   70
 15  \w     44.00  75.00   0.50    0.26    --  103.25 -61.00 -60.00   62
 16  \w     34.00  60.00   0.50    0.26    --  103.25 -77.00 -60.00   52
 17  \w     38.00 100.00   0.50    0.26    --  103.25 -94.00-150.00  124
 18  \w     80.00 106.00   0.50    0.26    --  103.25 -77.00 -60.00   52
 19  \w     91.00 133.00   0.50    0.26    --  103.25  15.00 150.00   84
 20  \w    142.00 167.00   0.50    0.26    --  103.25  15.00 150.00   50
 21  \w     43.00  72.00   0.50    0.26    --  103.25 -61.00 -30.00   58
 22  \w     99.00 130.00   0.50    0.26    --  103.25  45.00-180.00   62
 23  \w     46.00 109.00   0.50    0.26    --  103.25 -77.00  30.00  126
 24  \w     84.00 109.00   0.50    0.26    --  103.25 -77.00-180.00   50
 25  \w     44.00  70.00   0.50    0.26    --  103.25 -77.00-180.00   52
 26  \w     92.00 168.00   0.50    0.26    --  103.25  30.00 -30.00  152
;
_diffrn_measurement_device 'four-circle diffractometer'
_diffrn_measurement_device_type 'XtaLAB Synergy R, HyPix'
_diffrn_measurement_method '\w scans'
_diffrn_orient_matrix_type 'CrysAlisPro convention (1999,Acta A55,543-557)'
_diffrn_orient_matrix_UB_11 0.0517765000
_diffrn_orient_matrix_UB_12 0.0565546000
_diffrn_orient_matrix_UB_13 0.0589355000
_diffrn_orient_matrix_UB_21 0.0561822000
_diffrn_orient_matrix_UB_22 -0.0207244000
_diffrn_orient_matrix_UB_23 -0.0566118000
_diffrn_orient_matrix_UB_31 -0.0202447000
_diffrn_orient_matrix_UB_32 0.0870700000
_diffrn_orient_matrix_UB_33 -0.0516328000
_diffrn_radiation_monochromator mirror
_diffrn_radiation_probe x-ray
_diffrn_radiation_type 'Cu K\a'
_diffrn_radiation_wavelength 1.54178
_diffrn_reflns_av_R_equivalents 0.0351
_diffrn_reflns_av_unetI/netI 0.0390
_diffrn_reflns_Laue_measured_fraction_full 0.998
_diffrn_reflns_Laue_measured_fraction_max 0.965
_diffrn_reflns_limit_h_max 29
_diffrn_reflns_limit_h_min -29
_diffrn_reflns_limit_k_max 14
_diffrn_reflns_limit_k_min -18
_diffrn_reflns_limit_l_max 19
_diffrn_reflns_limit_l_min -19
_diffrn_reflns_number 16783
_diffrn_reflns_point_group_measured_fraction_full 0.851
_diffrn_reflns_point_group_measured_fraction_max 0.800
_diffrn_reflns_theta_full 67.679
_diffrn_reflns_theta_max 75.288
_diffrn_reflns_theta_min 3.791
_diffrn_source 'Rotating-anode X-ray tube'
_diffrn_source_type 'PhotonJet R (Cu) X-ray Source'
_exptl_absorpt_coefficient_mu 5.498
_exptl_absorpt_correction_T_max 1.00000
_exptl_absorpt_correction_T_min 0.67003
_exptl_absorpt_correction_type multi-scan
_exptl_absorpt_process_details
;
CrysAlisPro 1.171.40.67a (Rigaku Oxford Diffraction, 2019)
Empirical absorption correction using spherical harmonics,
 implemented in SCALE3 ABSPACK scaling algorithm.
;
_exptl_crystal_colour brown
_exptl_crystal_colour_primary brown
_exptl_crystal_density_diffrn 1.390
_exptl_crystal_description block
_exptl_crystal_F_000 1972
_exptl_crystal_size_max 0.15
_exptl_crystal_size_mid 0.1
_exptl_crystal_size_min 0.05
_refine_diff_density_max 2.658
_refine_diff_density_min -0.613
_refine_diff_density_rms 0.088
_refine_ls_abs_structure_details
;
 Flack x determined using 2687 quotients [(I+)-(I-)]/[(I+)+(I-)]
 (Parsons, Flack and Wagner, Acta Cryst. B69 (2013) 249-259).
;
_refine_ls_abs_structure_Flack -0.017(3)
_refine_ls_extinction_method none
_refine_ls_goodness_of_fit_ref 1.041
_refine_ls_hydrogen_treatment constr
_refine_ls_matrix_type full
_refine_ls_number_parameters 563
_refine_ls_number_reflns 7537
_refine_ls_number_restraints 2
_refine_ls_restrained_S_all 1.041
_refine_ls_R_factor_all 0.0523
_refine_ls_R_factor_gt 0.0509
_refine_ls_shift/su_max 0.000
_refine_ls_shift/su_mean 0.000
_refine_ls_structure_factor_coef Fsqd
_refine_ls_weighting_details 'w=1/[\s^2^(Fo^2^)+(0.0988P)^2^+6.0571P] where P=(Fo^2^+2Fc^2^)/3'
_refine_ls_weighting_scheme calc
_refine_ls_wR_factor_gt 0.1403
_refine_ls_wR_factor_ref 0.1416
_reflns_Friedel_coverage 0.657
_reflns_Friedel_fraction_full 0.703
_reflns_Friedel_fraction_max 0.635
_reflns_number_gt 7275
_reflns_number_total 7537
_reflns_threshold_expression 'I > 2\s(I)'
_cod_data_source_file d2ra05806e2.cif
_cod_data_source_block Co2
_cod_depositor_comments 'Adding full bibliography for 7246022--7246023.cif.'
_cod_original_cell_volume 4552.89(11)
_cod_database_code 7246022
_shelx_shelxl_version_number 2018/3
_chemical_oxdiff_formula 'C H N F Co Cl'
_shelx_space_group_comment
;
The symmetry employed for this shelxl refinement is uniquely defined
by the following loop, which should always be used as a source of
symmetry information in preference to the above space-group names.
They are only intended as comments.
;
_shelx_estimated_absorpt_t_max 0.771
_shelx_estimated_absorpt_t_min 0.493
_reflns_odcompleteness_completeness 99.93
_reflns_odcompleteness_iscentric 1
_reflns_odcompleteness_theta 66.97
_olex2_refinement_description
;
1. Fixed Uiso
 At 1.2 times of:
  All C(H) groups, All C(H,H) groups
 At 1.5 times of:
  All C(H,H,H) groups
2.a Ternary CH refined with riding coordinates:
 C16(H16), C29(H29)
2.b Secondary CH2 refined with riding coordinates:
 C48(H48A,H48B), C50(H50A,H50B), C01P(H01A,H01B)
2.c Aromatic/amide H refined with riding coordinates:
 C14(H14), C4(H4), C24(H24), C6(H6), C31(H31), C5(H5), C35(H35), C32(H32),
 C27(H27), C28(H28), C18(H18), C25(H25), C21(H21), C20(H20), C46(H46), C22(H22),
  C44(H44), C26(H26), C33(H33), C19(H19), C45(H45), C34(H34), C37(H37),
 C41(H41), C38(H38), C40(H40), C39(H39)
2.d Idealised Me refined as rotating group:
 C1(H1A,H1B,H1C), C9(H9A,H9B,H9C), C49(H49A,H49B,H49C), C51(H51A,H51B,H51C)
;
_olex2_submission_special_instructions 'No special instructions were received'
_oxdiff_exptl_absorpt_empirical_details
;
Empirical correction (ABSPACK) includes:
- Absorption correction using spherical harmonics
- Frame scaling
;
_oxdiff_exptl_absorpt_empirical_full_max 1.716
_oxdiff_exptl_absorpt_empirical_full_min 0.729

loop_
_space_group_symop_operation_xyz
'x, y, z'
'x, -y, z+1/2'
'x+1/2, y+1/2, z'
'x+1/2, -y+1/2, z+1/2'

loop_
_atom_site_label
_atom_site_type_symbol
_atom_site_fract_x
_atom_site_fract_y
_atom_site_fract_z
_atom_site_U_iso_or_equiv
_atom_site_adp_type
_atom_site_occupancy
_atom_site_site_symmetry_order
_atom_site_calc_flag
_atom_site_refinement_flags_posn
_atom_site_refinement_flags_adp
_atom_site_refinement_flags_occupancy
_atom_site_disorder_assembly
_atom_site_disorder_group
Co1 Co 0.56455(4) 0.31980(5) 0.48111(5) 0.02272(19) Uani 1 1 d . . . . .
Cl1 Cl 0.47854(6) 0.23966(9) 0.34808(9) 0.0351(3) Uani 1 1 d . . . . .
Cl2 Cl 0.58212(7) 0.45202(9) 0.42031(9) 0.0352(3) Uani 1 1 d . . . . .
Cl04 Cl 0.21773(16) 0.11479(15) 0.6518(2) 0.0813(7) Uani 1 1 d . . . . .
Cl05 Cl 0.29237(16) 0.0100(2) 0.5890(3) 0.0965(9) Uani 1 1 d . . . . .
F1 F 0.23242(16) 0.3097(3) 0.3572(3) 0.0419(8) Uani 1 1 d . . . . .
N1 N 0.5095(2) 0.3639(3) 0.5456(3) 0.0213(8) Uani 1 1 d . . . . .
N2 N 0.6382(2) 0.3572(3) 0.6311(3) 0.0230(8) Uani 1 1 d . . . . .
N3 N 0.6568(2) 0.2466(3) 0.5265(3) 0.0270(8) Uani 1 1 d . . . . .
C3 C 0.6195(3) 0.4062(3) 0.6818(3) 0.0236(9) Uani 1 1 d . . . . .
F2 F 0.3211(3) 0.1901(3) 0.4898(4) 0.0658(12) Uani 1 1 d . . . . .
C47 C 0.6351(3) 0.0892(4) 0.4680(4) 0.0339(11) Uani 1 1 d . . . . .
C14 C 0.3217(3) 0.4013(4) 0.3799(4) 0.0286(10) Uani 1 1 d . . . . .
H14 H 0.289429 0.443506 0.333509 0.034 Uiso 1 1 calc R U . . .
C12 C 0.3464(3) 0.2574(4) 0.4685(4) 0.0293(10) Uani 1 1 d . . . . .
C13 C 0.3012(3) 0.3246(4) 0.4025(4) 0.0317(11) Uani 1 1 d . . . . .
C2 C 0.5448(3) 0.4047(3) 0.6332(4) 0.0240(9) Uani 1 1 d . . . . .
C36 C 0.3695(2) 0.5379(3) 0.2959(4) 0.0266(10) Uani 1 1 d . . . . .
C10 C 0.4377(2) 0.3509(3) 0.4956(4) 0.0231(9) Uani 1 1 d . . . . .
C8 C 0.7128(3) 0.2747(4) 0.6074(4) 0.0270(10) Uani 1 1 d . . . . .
C7 C 0.7036(2) 0.3416(3) 0.6688(4) 0.0251(9) Uani 1 1 d . . . . .
C4 C 0.6688(3) 0.4477(3) 0.7747(4) 0.0274(10) Uani 1 1 d . . . . .
H4 H 0.655988 0.482435 0.809833 0.033 Uiso 1 1 calc R U . . .
C15 C 0.3920(3) 0.4172(3) 0.4267(4) 0.0247(9) Uani 1 1 d . . . . .
C1 C 0.5181(3) 0.4424(3) 0.6902(4) 0.0277(10) Uani 1 1 d . . . . .
H1A H 0.469367 0.433334 0.651292 0.042 Uiso 1 1 calc R U . . .
H1B H 0.528075 0.506964 0.701769 0.042 Uiso 1 1 calc R U . . .
H1C H 0.539596 0.411368 0.754433 0.042 Uiso 1 1 calc R U . . .
C24 C 0.4531(3) 0.0312(4) 0.6207(5) 0.0417(13) Uani 1 1 d . . . . .
H24 H 0.466806 0.048916 0.685518 0.050 Uiso 1 1 calc R U . . .
C11 C 0.4167(3) 0.2680(3) 0.5150(4) 0.0254(9) Uani 1 1 d . . . . .
C17 C 0.5010(3) 0.2157(3) 0.6958(4) 0.0271(10) Uani 1 1 d . . . . .
C30 C 0.4471(3) 0.5740(3) 0.4871(4) 0.0275(10) Uani 1 1 d . . . . .
C23 C 0.4478(3) 0.0955(4) 0.5535(4) 0.0303(11) Uani 1 1 d . . . . .
C6 C 0.7559(3) 0.3812(4) 0.7608(4) 0.0310(11) Uani 1 1 d . . . . .
H6 H 0.801747 0.371622 0.786566 0.037 Uiso 1 1 calc R U . . .
C31 C 0.4091(3) 0.6044(4) 0.5232(4) 0.0325(11) Uani 1 1 d . . . . .
H31 H 0.365103 0.581820 0.494228 0.039 Uiso 1 1 calc R U . . .
C5 C 0.7373(3) 0.4355(4) 0.8129(4) 0.0323(11) Uani 1 1 d . . . . .
H5 H 0.771032 0.463658 0.873695 0.039 Uiso 1 1 calc R U . . .
C35 C 0.5119(3) 0.6094(4) 0.5299(4) 0.0317(11) Uani 1 1 d . . . . .
H35 H 0.537615 0.589819 0.506445 0.038 Uiso 1 1 calc R U . . .
C32 C 0.4365(3) 0.6683(4) 0.6020(5) 0.0382(13) Uani 1 1 d . . . . .
H32 H 0.410710 0.687971 0.625231 0.046 Uiso 1 1 calc R U . . .
C27 C 0.4131(3) -0.0249(4) 0.4290(5) 0.0460(15) Uani 1 1 d . . . . .
H27 H 0.399592 -0.043220 0.364488 0.055 Uiso 1 1 calc R U . . .
C28 C 0.4280(3) 0.0673(4) 0.4576(4) 0.0345(11) Uani 1 1 d . . . . .
H28 H 0.424526 0.110213 0.411879 0.041 Uiso 1 1 calc R U . . .
C43 C 0.6718(3) 0.1999(4) 0.3928(4) 0.0330(11) Uani 1 1 d . . . . .
C16 C 0.4704(3) 0.1965(3) 0.5849(4) 0.0270(10) Uani 1 1 d . . . . .
H16 H 0.508181 0.205499 0.577709 0.032 Uiso 1 1 calc R U . . .
C9 C 0.7835(3) 0.2432(5) 0.6471(5) 0.0405(13) Uani 1 1 d . . . . .
H9A H 0.810372 0.294691 0.651714 0.061 Uiso 1 1 calc R U . . .
H9B H 0.781405 0.198118 0.601727 0.061 Uiso 1 1 calc R U . . .
H9C H 0.804220 0.216600 0.713340 0.061 Uiso 1 1 calc R U . . .
C18 C 0.5726(3) 0.2131(4) 0.7657(4) 0.0319(11) Uani 1 1 d . . . . .
H18 H 0.600021 0.199156 0.743408 0.038 Uiso 1 1 calc R U . . .
C25 C 0.4378(4) -0.0607(4) 0.5910(7) 0.0528(18) Uani 1 1 d . . . . .
H25 H 0.440799 -0.103677 0.636365 0.063 Uiso 1 1 calc R U . . .
C21 C 0.4914(4) 0.2516(5) 0.8341(5) 0.0451(14) Uani 1 1 d . . . . .
H21 H 0.464241 0.264356 0.857191 0.054 Uiso 1 1 calc R U . . .
C20 C 0.5626(4) 0.2499(4) 0.9024(5) 0.0433(14) Uani 1 1 d . . . . .
H20 H 0.583060 0.261356 0.971144 0.052 Uiso 1 1 calc R U . . .
C46 C 0.6282(4) 0.0235(4) 0.4010(5) 0.0418(13) Uani 1 1 d . . . . .
H46 H 0.612539 -0.034899 0.401570 0.050 Uiso 1 1 calc R U . . .
C29 C 0.4194(3) 0.5010(3) 0.4040(4) 0.0258(10) Uani 1 1 d . . . . .
H29 H 0.459270 0.479047 0.406764 0.031 Uiso 1 1 calc R U . . .
C22 C 0.4610(3) 0.2342(4) 0.7313(4) 0.0364(12) Uani 1 1 d . . . . .
H22 H 0.413471 0.234970 0.685913 0.044 Uiso 1 1 calc R U . . .
C48 C 0.6938(3) 0.2950(4) 0.3850(4) 0.0357(12) Uani 1 1 d . . . . .
H48A H 0.658001 0.321119 0.319795 0.043 Uiso 1 1 calc R U . . .
H48B H 0.697595 0.333178 0.437633 0.043 Uiso 1 1 calc R U . . .
C42 C 0.6562(3) 0.1772(3) 0.4617(4) 0.0286(10) Uani 1 1 d . . . . .
C44 C 0.6656(3) 0.1302(5) 0.3280(5) 0.0427(13) Uani 1 1 d . . . . .
H44 H 0.676029 0.142679 0.281440 0.051 Uiso 1 1 calc R U . . .
C26 C 0.4186(3) -0.0889(4) 0.4972(6) 0.0479(16) Uani 1 1 d . . . . .
H26 H 0.409256 -0.150553 0.478999 0.057 Uiso 1 1 calc R U . . .
C33 C 0.5021(3) 0.7025(4) 0.6458(4) 0.0381(12) Uani 1 1 d . . . . .
H33 H 0.521055 0.743872 0.699747 0.046 Uiso 1 1 calc R U . . .
C19 C 0.6025(3) 0.2311(4) 0.8677(5) 0.0403(13) Uani 1 1 d . . . . .
H19 H 0.650026 0.230547 0.913252 0.048 Uiso 1 1 calc R U . . .
C50 C 0.6187(3) 0.0693(4) 0.5445(5) 0.0406(13) Uani 1 1 d . . . . .
H50A H 0.658801 0.084038 0.611895 0.049 Uiso 1 1 calc R U . . .
H50B H 0.582159 0.110306 0.530709 0.049 Uiso 1 1 calc R U . . .
C45 C 0.6445(4) 0.0435(5) 0.3320(5) 0.0481(15) Uani 1 1 d . . . . .
H45 H 0.640938 -0.002083 0.288633 0.058 Uiso 1 1 calc R U . . .
C34 C 0.5392(3) 0.6741(4) 0.6078(4) 0.0362(12) Uani 1 1 d . . . . .
H34 H 0.582463 0.698502 0.634766 0.043 Uiso 1 1 calc R U . . .
C37 C 0.3626(4) 0.4898(5) 0.2170(5) 0.0461(15) Uani 1 1 d . . . . .
H37 H 0.389255 0.437800 0.230541 0.055 Uiso 1 1 calc R U . . .
C41 C 0.3319(4) 0.6174(5) 0.2738(5) 0.0481(16) Uani 1 1 d . . . . .
H41 H 0.337483 0.652068 0.326826 0.058 Uiso 1 1 calc R U . . .
C38 C 0.3159(4) 0.5183(6) 0.1163(5) 0.0582(19) Uani 1 1 d . . . . .
H38 H 0.310169 0.483835 0.063090 0.070 Uiso 1 1 calc R U . . .
C40 C 0.2861(4) 0.6467(5) 0.1749(6) 0.0541(18) Uani 1 1 d . . . . .
H40 H 0.260281 0.699609 0.161412 0.065 Uiso 1 1 calc R U . . .
C49 C 0.7592(5) 0.2998(6) 0.3948(10) 0.075(3) Uani 1 1 d . . . . .
H49A H 0.753631 0.272075 0.336243 0.112 Uiso 1 1 calc R U . . .
H49B H 0.794039 0.267528 0.455068 0.112 Uiso 1 1 calc R U . . .
H49C H 0.772479 0.362929 0.399582 0.112 Uiso 1 1 calc R U . . .
C39 C 0.2788(3) 0.5968(5) 0.0961(5) 0.0470(15) Uani 1 1 d . . . . .
H39 H 0.248542 0.616688 0.029299 0.056 Uiso 1 1 calc R U . . .
C01P C 0.2265(5) 0.0875(7) 0.5543(7) 0.066(2) Uani 1 1 d . . . . .
H01A H 0.234778 0.143647 0.530393 0.079 Uiso 1 1 calc R U . . .
H01B H 0.183587 0.061666 0.497924 0.079 Uiso 1 1 calc R U . . .
C51 C 0.5973(4) -0.0280(5) 0.5466(6) 0.0534(17) Uani 1 1 d . . . . .
H51A H 0.559621 -0.045503 0.479354 0.080 Uiso 1 1 calc R U . . .
H51B H 0.583417 -0.031389 0.592073 0.080 Uiso 1 1 calc R U . . .
H51C H 0.635198 -0.068793 0.569679 0.080 Uiso 1 1 calc R U . . .

loop_
_atom_site_aniso_label
_atom_site_aniso_U_11
_atom_site_aniso_U_22
_atom_site_aniso_U_33
_atom_site_aniso_U_23
_atom_site_aniso_U_13
_atom_site_aniso_U_12
Co1 0.0195(3) 0.0261(4) 0.0189(3) -0.0011(3) 0.0089(3) 0.0004(3)
Cl1 0.0289(6) 0.0438(7) 0.0254(5) -0.0088(5) 0.0114(5) -0.0082(5)
Cl2 0.0393(7) 0.0338(6) 0.0355(6) 0.0093(5) 0.0233(6) 0.0046(5)
Cl04 0.129(2) 0.0523(11) 0.0922(16) 0.0071(10) 0.0806(17) 0.0029(12)
Cl05 0.0882(18) 0.114(2) 0.108(2) 0.0193(17) 0.0684(17) 0.0239(16)
F1 0.0184(14) 0.052(2) 0.047(2) -0.0019(15) 0.0138(14) -0.0030(13)
N1 0.0224(19) 0.0166(17) 0.0233(19) 0.0005(14) 0.0121(16) 0.0006(14)
N2 0.0202(18) 0.0257(19) 0.0166(17) 0.0011(14) 0.0069(15) -0.0004(15)
N3 0.0216(19) 0.029(2) 0.027(2) 0.0020(16) 0.0117(17) 0.0047(16)
C3 0.029(2) 0.020(2) 0.018(2) -0.0009(16) 0.0112(19) -0.0032(18)
F2 0.062(3) 0.057(3) 0.078(3) 0.004(2) 0.039(3) -0.005(2)
C47 0.031(3) 0.032(3) 0.033(3) 0.000(2) 0.015(2) 0.003(2)
C14 0.019(2) 0.030(3) 0.029(2) 0.0008(19) 0.0088(19) 0.0106(19)
C12 0.025(2) 0.031(3) 0.031(3) 0.001(2) 0.016(2) -0.0034(19)
C13 0.017(2) 0.042(3) 0.032(3) -0.006(2) 0.012(2) -0.002(2)
C2 0.030(2) 0.018(2) 0.024(2) 0.0014(16) 0.015(2) 0.0004(18)
C36 0.023(2) 0.027(2) 0.030(3) 0.0047(19) 0.015(2) 0.0023(18)
C10 0.020(2) 0.026(2) 0.023(2) -0.0011(18) 0.0122(18) 0.0019(18)
C8 0.023(2) 0.030(2) 0.025(2) 0.0013(19) 0.012(2) -0.0009(18)
C7 0.018(2) 0.029(2) 0.023(2) 0.0018(18) 0.0092(19) -0.0025(18)
C4 0.028(2) 0.025(2) 0.024(2) -0.0025(18) 0.011(2) -0.0032(19)
C15 0.026(2) 0.020(2) 0.026(2) -0.0002(18) 0.014(2) 0.0027(18)
C1 0.034(3) 0.024(2) 0.025(2) -0.0015(18) 0.017(2) 0.0005(19)
C24 0.044(3) 0.031(3) 0.052(4) 0.006(3) 0.029(3) 0.000(2)
C11 0.023(2) 0.024(2) 0.026(2) -0.0015(18) 0.012(2) 0.0000(18)
C17 0.027(2) 0.020(2) 0.031(3) 0.0025(18) 0.015(2) 0.0008(18)
C30 0.032(3) 0.021(2) 0.028(2) 0.0034(18) 0.016(2) 0.0047(19)
C23 0.020(2) 0.024(2) 0.044(3) 0.001(2) 0.017(2) 0.0002(18)
C6 0.019(2) 0.034(3) 0.026(2) 0.002(2) 0.005(2) -0.001(2)
C31 0.037(3) 0.026(2) 0.039(3) -0.001(2) 0.024(3) 0.000(2)
C5 0.029(3) 0.026(2) 0.026(2) -0.0037(19) 0.006(2) -0.007(2)
C35 0.036(3) 0.030(3) 0.030(2) 0.001(2) 0.019(2) -0.002(2)
C32 0.052(4) 0.031(3) 0.041(3) 0.002(2) 0.032(3) 0.007(2)
C27 0.035(3) 0.036(3) 0.049(4) -0.010(3) 0.013(3) -0.002(2)
C28 0.026(3) 0.030(3) 0.037(3) -0.003(2) 0.013(2) -0.002(2)
C43 0.030(3) 0.040(3) 0.031(3) 0.000(2) 0.019(2) 0.004(2)
C16 0.023(2) 0.027(2) 0.030(3) -0.0001(19) 0.014(2) -0.0007(19)
C9 0.023(3) 0.053(4) 0.038(3) -0.005(3) 0.013(2) 0.006(2)
C18 0.026(2) 0.028(2) 0.032(3) 0.004(2) 0.011(2) 0.005(2)
C25 0.056(4) 0.025(3) 0.082(5) 0.010(3) 0.043(4) 0.003(3)
C21 0.053(4) 0.047(3) 0.042(3) 0.004(3) 0.030(3) 0.003(3)
C20 0.052(4) 0.038(3) 0.031(3) 0.002(2) 0.019(3) 0.012(3)
C46 0.050(3) 0.032(3) 0.045(3) -0.010(2) 0.028(3) -0.004(3)
C29 0.025(2) 0.022(2) 0.026(2) 0.0009(18) 0.012(2) 0.0030(18)
C22 0.034(3) 0.040(3) 0.033(3) 0.005(2) 0.018(2) 0.004(2)
C48 0.038(3) 0.035(3) 0.036(3) -0.002(2) 0.023(3) 0.002(2)
C42 0.027(2) 0.029(2) 0.028(2) -0.0023(19) 0.015(2) 0.0042(19)
C44 0.048(3) 0.047(3) 0.035(3) -0.006(3) 0.026(3) 0.001(3)
C26 0.040(3) 0.024(3) 0.070(4) -0.006(3) 0.026(3) -0.004(2)
C33 0.050(3) 0.029(3) 0.033(3) -0.003(2) 0.022(3) -0.001(2)
C19 0.039(3) 0.035(3) 0.032(3) 0.003(2) 0.012(2) 0.012(2)
C50 0.047(3) 0.037(3) 0.041(3) 0.000(2) 0.027(3) -0.003(3)
C45 0.059(4) 0.038(3) 0.047(3) -0.014(3) 0.030(3) -0.002(3)
C34 0.041(3) 0.033(3) 0.031(3) 0.001(2) 0.019(3) -0.003(2)
C37 0.048(3) 0.054(4) 0.031(3) 0.010(3) 0.020(3) 0.027(3)
C41 0.052(4) 0.039(3) 0.037(3) 0.001(3) 0.016(3) 0.018(3)
C38 0.061(4) 0.081(5) 0.031(3) 0.012(3) 0.026(3) 0.023(4)
C40 0.052(4) 0.037(3) 0.047(4) 0.012(3) 0.014(3) 0.019(3)
C49 0.073(6) 0.052(4) 0.133(9) 0.023(5) 0.079(6) 0.013(4)
C39 0.036(3) 0.060(4) 0.036(3) 0.021(3) 0.015(3) 0.007(3)
C01P 0.056(4) 0.074(5) 0.063(5) -0.005(4) 0.032(4) -0.010(4)
C51 0.063(4) 0.042(4) 0.067(4) 0.008(3) 0.043(4) 0.005(3)

loop_
_atom_type_symbol
_atom_type_description
_atom_type_scat_dispersion_real
_atom_type_scat_dispersion_imag
_atom_type_scat_source
C C 0.0181 0.0091 'International Tables Vol C Tables 4.2.6.8 and 6.1.1.4'
H H 0.0000 0.0000 'International Tables Vol C Tables 4.2.6.8 and 6.1.1.4'
Cl Cl 0.3639 0.7018 'International Tables Vol C Tables 4.2.6.8 and 6.1.1.4'
Co Co -2.3653 3.6143 'International Tables Vol C Tables 4.2.6.8 and 6.1.1.4'
F F 0.0727 0.0534 'International Tables Vol C Tables 4.2.6.8 and 6.1.1.4'
N N 0.0311 0.0180 'International Tables Vol C Tables 4.2.6.8 and 6.1.1.4'

loop_
_geom_angle_atom_site_label_1
_geom_angle_atom_site_label_2
_geom_angle_atom_site_label_3
_geom_angle
_geom_angle_site_symmetry_1
_geom_angle_site_symmetry_3
_geom_angle_publ_flag
Cl1 Co1 Cl2 108.57(6) . . ?
N1 Co1 Cl1 97.72(11) . . ?
N1 Co1 Cl2 105.10(11) . . ?
N2 Co1 Cl1 159.25(12) . . ?
N2 Co1 Cl2 91.96(12) . . ?
N2 Co1 N1 73.21(15) . . ?
N2 Co1 N3 73.72(16) . . ?
N3 Co1 Cl1 105.05(13) . . ?
N3 Co1 Cl2 99.04(12) . . ?
N3 Co1 N1 139.31(16) . . ?
C2 N1 Co1 117.2(3) . . ?
C2 N1 C10 119.6(4) . . ?
C10 N1 Co1 123.2(3) . . ?
C3 N2 Co1 119.3(3) . . ?
C7 N2 Co1 118.2(3) . . ?
C7 N2 C3 122.0(4) . . ?
C8 N3 Co1 116.7(3) . . ?
C8 N3 C42 121.8(4) . . ?
C42 N3 Co1 121.0(3) . . ?
N2 C3 C2 113.2(4) . . ?
N2 C3 C4 120.6(5) . . ?
C4 C3 C2 126.1(4) . . ?
C46 C47 C42 117.7(5) . . ?
C46 C47 C50 121.9(5) . . ?
C42 C47 C50 120.3(5) . . ?
C13 C14 H14 120.1 . . ?
C13 C14 C15 119.8(5) . . ?
C15 C14 H14 120.1 . . ?
F2 C12 C13 117.4(5) . . ?
F2 C12 C11 122.7(5) . . ?
C13 C12 C11 119.7(5) . . ?
F1 C13 C12 117.2(5) . . ?
C14 C13 F1 119.6(5) . . ?
C14 C13 C12 123.1(5) . . ?
N1 C2 C3 114.5(4) . . ?
N1 C2 C1 126.6(5) . . ?
C3 C2 C1 118.7(4) . . ?
C37 C36 C29 118.2(5) . . ?
C37 C36 C41 118.3(5) . . ?
C41 C36 C29 123.5(5) . . ?
C15 C10 N1 119.5(4) . . ?
C15 C10 C11 123.4(4) . . ?
C11 C10 N1 117.0(4) . . ?
N3 C8 C7 114.6(4) . . ?
N3 C8 C9 126.7(5) . . ?
C7 C8 C9 118.6(4) . . ?
N2 C7 C8 113.0(4) . . ?
N2 C7 C6 120.8(5) . . ?
C6 C7 C8 126.0(5) . . ?
C3 C4 H4 120.9 . . ?
C5 C4 C3 118.1(5) . . ?
C5 C4 H4 120.9 . . ?
C14 C15 C29 123.2(4) . . ?
C10 C15 C14 117.2(5) . . ?
C10 C15 C29 119.6(4) . . ?
C2 C1 H1A 109.5 . . ?
C2 C1 H1B 109.5 . . ?
C2 C1 H1C 109.5 . . ?
H1A C1 H1B 109.5 . . ?
H1A C1 H1C 109.5 . . ?
H1B C1 H1C 109.5 . . ?
C23 C24 H24 120.1 . . ?
C23 C24 C25 119.7(7) . . ?
C25 C24 H24 120.1 . . ?
C12 C11 C10 116.5(4) . . ?
C12 C11 C16 123.9(5) . . ?
C10 C11 C16 119.6(4) . . ?
C18 C17 C16 118.6(5) . . ?
C22 C17 C16 122.6(5) . . ?
C22 C17 C18 118.8(5) . . ?
C31 C30 C29 121.6(5) . . ?
C35 C30 C31 118.7(5) . . ?
C35 C30 C29 119.6(5) . . ?
C24 C23 C28 119.1(5) . . ?
C24 C23 C16 122.2(5) . . ?
C28 C23 C16 118.4(5) . . ?
C7 C6 H6 121.0 . . ?
C5 C6 C7 118.0(5) . . ?
C5 C6 H6 121.0 . . ?
C30 C31 H31 119.6 . . ?
C32 C31 C30 120.7(5) . . ?
C32 C31 H31 119.6 . . ?
C4 C5 C6 120.4(5) . . ?
C4 C5 H5 119.8 . . ?
C6 C5 H5 119.8 . . ?
C30 C35 H35 119.6 . . ?
C30 C35 C34 120.7(5) . . ?
C34 C35 H35 119.6 . . ?
C31 C32 H32 119.9 . . ?
C33 C32 C31 120.3(5) . . ?
C33 C32 H32 119.9 . . ?
C28 C27 H27 120.1 . . ?
C26 C27 H27 120.1 . . ?
C26 C27 C28 119.8(6) . . ?
C23 C28 C27 120.6(6) . . ?
C23 C28 H28 119.7 . . ?
C27 C28 H28 119.7 . . ?
C42 C43 C48 123.1(5) . . ?
C42 C43 C44 117.2(5) . . ?
C44 C43 C48 119.8(5) . . ?
C11 C16 C23 114.9(4) . . ?
C11 C16 H16 105.1 . . ?
C17 C16 C11 111.9(4) . . ?
C17 C16 C23 113.6(4) . . ?
C17 C16 H16 105.1 . . ?
C23 C16 H16 105.1 . . ?
C8 C9 H9A 109.5 . . ?
C8 C9 H9B 109.5 . . ?
C8 C9 H9C 109.5 . . ?
H9A C9 H9B 109.5 . . ?
H9A C9 H9C 109.5 . . ?
H9B C9 H9C 109.5 . . ?
C17 C18 H18 119.9 . . ?
C19 C18 C17 120.2(6) . . ?
C19 C18 H18 119.9 . . ?
C24 C25 H25 119.3 . . ?
C26 C25 C24 121.4(7) . . ?
C26 C25 H25 119.3 . . ?
C20 C21 H21 120.1 . . ?
C20 C21 C22 119.8(6) . . ?
C22 C21 H21 120.1 . . ?
C21 C20 H20 120.1 . . ?
C19 C20 C21 119.8(6) . . ?
C19 C20 H20 120.1 . . ?
C47 C46 H46 119.6 . . ?
C47 C46 C45 120.7(6) . . ?
C45 C46 H46 119.6 . . ?
C36 C29 H29 105.4 . . ?
C15 C29 C36 113.1(4) . . ?
C15 C29 C30 112.2(4) . . ?
C15 C29 H29 105.4 . . ?
C30 C29 C36 114.3(4) . . ?
C30 C29 H29 105.4 . . ?
C17 C22 C21 120.7(6) . . ?
C17 C22 H22 119.7 . . ?
C21 C22 H22 119.7 . . ?
C43 C48 H48A 108.4 . . ?
C43 C48 H48B 108.4 . . ?
H48A C48 H48B 107.5 . . ?
C49 C48 C43 115.4(5) . . ?
C49 C48 H48A 108.4 . . ?
C49 C48 H48B 108.4 . . ?
C47 C42 N3 116.3(5) . . ?
C43 C42 N3 120.6(5) . . ?
C43 C42 C47 123.0(5) . . ?
C43 C44 H44 119.5 . . ?
C45 C44 C43 121.0(6) . . ?
C45 C44 H44 119.5 . . ?
C27 C26 H26 120.3 . . ?
C25 C26 C27 119.4(6) . . ?
C25 C26 H26 120.3 . . ?
C32 C33 H33 120.5 . . ?
C32 C33 C34 118.9(5) . . ?
C34 C33 H33 120.5 . . ?
C18 C19 H19 119.7 . . ?
C20 C19 C18 120.7(6) . . ?
C20 C19 H19 119.7 . . ?
C47 C50 H50A 108.2 . . ?
C47 C50 H50B 108.2 . . ?
H50A C50 H50B 107.3 . . ?
C51 C50 C47 116.4(6) . . ?
C51 C50 H50A 108.2 . . ?
C51 C50 H50B 108.2 . . ?
C46 C45 H45 119.8 . . ?
C44 C45 C46 120.4(6) . . ?
C44 C45 H45 119.8 . . ?
C35 C34 C33 120.5(6) . . ?
C35 C34 H34 119.7 . . ?
C33 C34 H34 119.7 . . ?
C36 C37 H37 119.7 . . ?
C36 C37 C38 120.7(6) . . ?
C38 C37 H37 119.7 . . ?
C36 C41 H41 119.3 . . ?
C40 C41 C36 121.5(6) . . ?
C40 C41 H41 119.3 . . ?
C37 C38 H38 120.0 . . ?
C39 C38 C37 119.9(7) . . ?
C39 C38 H38 120.0 . . ?
C41 C40 H40 120.2 . . ?
C41 C40 C39 119.5(6) . . ?
C39 C40 H40 120.2 . . ?
C48 C49 H49A 109.5 . . ?
C48 C49 H49B 109.5 . . ?
C48 C49 H49C 109.5 . . ?
H49A C49 H49B 109.5 . . ?
H49A C49 H49C 109.5 . . ?
H49B C49 H49C 109.5 . . ?
C38 C39 C40 120.0(6) . . ?
C38 C39 H39 120.0 . . ?
C40 C39 H39 120.0 . . ?
Cl04 C01P Cl05 114.3(5) . . ?
Cl04 C01P H01A 108.7 . . ?
Cl04 C01P H01B 108.7 . . ?
Cl05 C01P H01A 108.7 . . ?
Cl05 C01P H01B 108.7 . . ?
H01A C01P H01B 107.6 . . ?
C50 C51 H51A 109.5 . . ?
C50 C51 H51B 109.5 . . ?
C50 C51 H51C 109.5 . . ?
H51A C51 H51B 109.5 . . ?
H51A C51 H51C 109.5 . . ?
H51B C51 H51C 109.5 . . ?

loop_
_geom_bond_atom_site_label_1
_geom_bond_atom_site_label_2
_geom_bond_distance
_geom_bond_site_symmetry_2
_geom_bond_publ_flag
Co1 Cl1 2.2554(14) . ?
Co1 Cl2 2.3017(14) . ?
Co1 N1 2.183(4) . ?
Co1 N2 2.077(4) . ?
Co1 N3 2.158(4) . ?
Cl04 C01P 1.740(10) . ?
Cl05 C01P 1.743(10) . ?
F1 C13 1.376(6) . ?
N1 C2 1.294(6) . ?
N1 C10 1.423(6) . ?
N2 C3 1.337(6) . ?
N2 C7 1.326(6) . ?
N3 C8 1.280(7) . ?
N3 C42 1.444(6) . ?
C3 C2 1.475(7) . ?
C3 C4 1.398(7) . ?
F2 C12 1.295(7) . ?
C47 C46 1.378(8) . ?
C47 C42 1.400(8) . ?
C47 C50 1.516(8) . ?
C14 H14 0.9300 . ?
C14 C13 1.348(8) . ?
C14 C15 1.405(7) . ?
C12 C13 1.388(8) . ?
C12 C11 1.397(7) . ?
C2 C1 1.489(7) . ?
C36 C29 1.529(7) . ?
C36 C37 1.372(8) . ?
C36 C41 1.380(8) . ?
C10 C15 1.398(7) . ?
C10 C11 1.408(7) . ?
C8 C7 1.489(7) . ?
C8 C9 1.490(7) . ?
C7 C6 1.396(7) . ?
C4 H4 0.9300 . ?
C4 C5 1.385(8) . ?
C15 C29 1.523(7) . ?
C1 H1A 0.9600 . ?
C1 H1B 0.9600 . ?
C1 H1C 0.9600 . ?
C24 H24 0.9300 . ?
C24 C23 1.378(8) . ?
C24 C25 1.396(9) . ?
C11 C16 1.526(7) . ?
C17 C16 1.511(7) . ?
C17 C18 1.404(7) . ?
C17 C22 1.389(8) . ?
C30 C31 1.397(7) . ?
C30 C35 1.378(8) . ?
C30 C29 1.526(7) . ?
C23 C28 1.388(8) . ?
C23 C16 1.546(7) . ?
C6 H6 0.9300 . ?
C6 C5 1.396(8) . ?
C31 H31 0.9300 . ?
C31 C32 1.393(8) . ?
C5 H5 0.9300 . ?
C35 H35 0.9300 . ?
C35 C34 1.393(8) . ?
C32 H32 0.9300 . ?
C32 C33 1.386(9) . ?
C27 H27 0.9300 . ?
C27 C28 1.395(8) . ?
C27 C26 1.384(11) . ?
C28 H28 0.9300 . ?
C43 C48 1.511(9) . ?
C43 C42 1.394(8) . ?
C43 C44 1.399(8) . ?
C16 H16 0.9800 . ?
C9 H9A 0.9600 . ?
C9 H9B 0.9600 . ?
C9 H9C 0.9600 . ?
C18 H18 0.9300 . ?
C18 C19 1.384(8) . ?
C25 H25 0.9300 . ?
C25 C26 1.362(12) . ?
C21 H21 0.9300 . ?
C21 C20 1.393(10) . ?
C21 C22 1.393(9) . ?
C20 H20 0.9300 . ?
C20 C19 1.379(10) . ?
C46 H46 0.9300 . ?
C46 C45 1.398(10) . ?
C29 H29 0.9800 . ?
C22 H22 0.9300 . ?
C48 H48A 0.9700 . ?
C48 H48B 0.9700 . ?
C48 C49 1.475(10) . ?
C44 H44 0.9300 . ?
C44 C45 1.373(10) . ?
C26 H26 0.9300 . ?
C33 H33 0.9300 . ?
C33 C34 1.394(9) . ?
C19 H19 0.9300 . ?
C50 H50A 0.9700 . ?
C50 H50B 0.9700 . ?
C50 C51 1.510(9) . ?
C45 H45 0.9300 . ?
C34 H34 0.9300 . ?
C37 H37 0.9300 . ?
C37 C38 1.398(9) . ?
C41 H41 0.9300 . ?
C41 C40 1.378(9) . ?
C38 H38 0.9300 . ?
C38 C39 1.365(11) . ?
C40 H40 0.9300 . ?
C40 C39 1.379(11) . ?
C49 H49A 0.9600 . ?
C49 H49B 0.9600 . ?
C49 H49C 0.9600 . ?
C39 H39 0.9300 . ?
C01P H01A 0.9700 . ?
C01P H01B 0.9700 . ?
C51 H51A 0.9600 . ?
C51 H51B 0.9600 . ?
C51 H51C 0.9600 . ?

loop_
_geom_torsion_atom_site_label_1
_geom_torsion_atom_site_label_2
_geom_torsion_atom_site_label_3
_geom_torsion_atom_site_label_4
_geom_torsion
_geom_torsion_site_symmetry_1
_geom_torsion_site_symmetry_2
_geom_torsion_site_symmetry_3
_geom_torsion_site_symmetry_4
_geom_torsion_publ_flag
Co1 N1 C2 C3 -6.3(5) . . . . ?
Co1 N1 C2 C1 178.4(4) . . . . ?
Co1 N1 C10 C15 -87.3(5) . . . . ?
Co1 N1 C10 C11 89.3(5) . . . . ?
Co1 N2 C3 C2 16.8(5) . . . . ?
Co1 N2 C3 C4 -167.4(4) . . . . ?
Co1 N2 C7 C8 -17.0(5) . . . . ?
Co1 N2 C7 C6 167.0(4) . . . . ?
Co1 N3 C8 C7 11.7(6) . . . . ?
Co1 N3 C8 C9 -172.2(5) . . . . ?
Co1 N3 C42 C47 -83.1(5) . . . . ?
Co1 N3 C42 C43 92.9(5) . . . . ?
N1 C10 C15 C14 -179.6(4) . . . . ?
N1 C10 C15 C29 1.6(7) . . . . ?
N1 C10 C11 C12 177.7(4) . . . . ?
N1 C10 C11 C16 -1.6(7) . . . . ?
N2 C3 C2 N1 -6.2(6) . . . . ?
N2 C3 C2 C1 169.5(4) . . . . ?
N2 C3 C4 C5 -0.7(7) . . . . ?
N2 C7 C6 C5 1.7(7) . . . . ?
N3 C8 C7 N2 3.0(6) . . . . ?
N3 C8 C7 C6 178.7(5) . . . . ?
C3 N2 C7 C8 171.7(4) . . . . ?
C3 N2 C7 C6 -4.3(7) . . . . ?
C3 C4 C5 C6 -1.7(8) . . . . ?
F2 C12 C13 F1 -6.3(8) . . . . ?
F2 C12 C13 C14 175.2(5) . . . . ?
F2 C12 C11 C10 -171.2(5) . . . . ?
F2 C12 C11 C16 8.1(8) . . . . ?
C47 C46 C45 C44 -2.0(11) . . . . ?
C14 C15 C29 C36 -29.2(6) . . . . ?
C14 C15 C29 C30 101.9(6) . . . . ?
C12 C11 C16 C17 -94.4(6) . . . . ?
C12 C11 C16 C23 37.1(7) . . . . ?
C13 C14 C15 C10 0.1(7) . . . . ?
C13 C14 C15 C29 178.8(5) . . . . ?
C13 C12 C11 C10 3.6(7) . . . . ?
C13 C12 C11 C16 -177.2(5) . . . . ?
C2 N1 C10 C15 91.8(6) . . . . ?
C2 N1 C10 C11 -91.5(5) . . . . ?
C2 C3 C4 C5 174.5(5) . . . . ?
C36 C37 C38 C39 2.8(13) . . . . ?
C36 C41 C40 C39 -1.6(12) . . . . ?
C10 N1 C2 C3 174.5(4) . . . . ?
C10 N1 C2 C1 -0.8(7) . . . . ?
C10 C15 C29 C36 149.5(4) . . . . ?
C10 C15 C29 C30 -79.5(5) . . . . ?
C10 C11 C16 C17 84.8(6) . . . . ?
C10 C11 C16 C23 -143.7(5) . . . . ?
C8 N3 C42 C47 104.7(6) . . . . ?
C8 N3 C42 C43 -79.3(7) . . . . ?
C8 C7 C6 C5 -173.7(5) . . . . ?
C7 N2 C3 C2 -172.1(4) . . . . ?
C7 N2 C3 C4 3.8(7) . . . . ?
C7 C6 C5 C4 1.2(8) . . . . ?
C4 C3 C2 N1 178.2(5) . . . . ?
C4 C3 C2 C1 -6.1(7) . . . . ?
C15 C14 C13 F1 179.4(5) . . . . ?
C15 C14 C13 C12 -2.1(8) . . . . ?
C15 C10 C11 C12 -5.7(7) . . . . ?
C15 C10 C11 C16 175.0(4) . . . . ?
C24 C23 C28 C27 0.4(8) . . . . ?
C24 C23 C16 C11 -128.3(5) . . . . ?
C24 C23 C16 C17 2.3(7) . . . . ?
C24 C25 C26 C27 -1.0(11) . . . . ?
C11 C12 C13 F1 178.7(5) . . . . ?
C11 C12 C13 C14 0.2(8) . . . . ?
C11 C10 C15 C14 3.9(7) . . . . ?
C11 C10 C15 C29 -174.8(4) . . . . ?
C17 C18 C19 C20 1.4(9) . . . . ?
C30 C31 C32 C33 0.0(8) . . . . ?
C30 C35 C34 C33 1.6(8) . . . . ?
C23 C24 C25 C26 1.0(10) . . . . ?
C31 C30 C35 C34 0.2(8) . . . . ?
C31 C30 C29 C36 81.0(6) . . . . ?
C31 C30 C29 C15 -49.5(6) . . . . ?
C31 C32 C33 C34 1.8(9) . . . . ?
C35 C30 C31 C32 -1.0(8) . . . . ?
C35 C30 C29 C36 -100.8(5) . . . . ?
C35 C30 C29 C15 128.8(5) . . . . ?
C32 C33 C34 C35 -2.6(8) . . . . ?
C28 C23 C16 C11 58.2(6) . . . . ?
C28 C23 C16 C17 -171.1(5) . . . . ?
C28 C27 C26 C25 0.7(10) . . . . ?
C43 C44 C45 C46 0.4(11) . . . . ?
C16 C17 C18 C19 179.4(5) . . . . ?
C16 C17 C22 C21 -179.9(5) . . . . ?
C16 C23 C28 C27 174.1(5) . . . . ?
C9 C8 C7 N2 -173.5(5) . . . . ?
C9 C8 C7 C6 2.2(8) . . . . ?
C18 C17 C16 C11 -132.2(5) . . . . ?
C18 C17 C16 C23 95.6(5) . . . . ?
C18 C17 C22 C21 1.2(8) . . . . ?
C25 C24 C23 C28 -0.7(9) . . . . ?
C25 C24 C23 C16 -174.2(6) . . . . ?
C21 C20 C19 C18 -0.6(10) . . . . ?
C20 C21 C22 C17 -0.4(10) . . . . ?
C46 C47 C42 N3 174.4(5) . . . . ?
C46 C47 C42 C43 -1.5(8) . . . . ?
C46 C47 C50 C51 2.6(9) . . . . ?
C29 C36 C37 C38 177.5(7) . . . . ?
C29 C36 C41 C40 -178.1(6) . . . . ?
C29 C30 C31 C32 177.3(5) . . . . ?
C29 C30 C35 C34 -178.2(5) . . . . ?
C22 C17 C16 C11 48.9(7) . . . . ?
C22 C17 C16 C23 -83.2(6) . . . . ?
C22 C17 C18 C19 -1.7(8) . . . . ?
C22 C21 C20 C19 0.1(10) . . . . ?
C48 C43 C42 N3 3.5(8) . . . . ?
C48 C43 C42 C47 179.3(5) . . . . ?
C48 C43 C44 C45 -178.7(6) . . . . ?
C42 N3 C8 C7 -175.8(4) . . . . ?
C42 N3 C8 C9 0.3(8) . . . . ?
C42 C47 C46 C45 2.5(9) . . . . ?
C42 C47 C50 C51 -179.2(6) . . . . ?
C42 C43 C48 C49 125.4(8) . . . . ?
C42 C43 C44 C45 0.6(9) . . . . ?
C44 C43 C48 C49 -55.2(9) . . . . ?
C44 C43 C42 N3 -175.8(5) . . . . ?
C44 C43 C42 C47 -0.1(8) . . . . ?
C26 C27 C28 C23 -0.4(9) . . . . ?
C50 C47 C46 C45 -179.3(6) . . . . ?
C50 C47 C42 N3 -3.8(8) . . . . ?
C50 C47 C42 C43 -179.7(5) . . . . ?
C37 C36 C29 C15 -74.8(6) . . . . ?
C37 C36 C29 C30 155.2(6) . . . . ?
C37 C36 C41 C40 2.7(11) . . . . ?
C37 C38 C39 C40 -1.6(13) . . . . ?
C41 C36 C29 C15 106.0(6) . . . . ?
C41 C36 C29 C30 -24.0(8) . . . . ?
C41 C36 C37 C38 -3.2(11) . . . . ?
C41 C40 C39 C38 1.1(12) . . . . ?
